data_4329944
loop_
_publ_author_name
'David D. Schnaars'
'Andrew J. Gaunt'
'Trevor W. Hayton'
'Matthew B. Jones'
'Ian Kirker'
'Nikolas Kaltsoyannis'
'Iain May'
'Sean D. Reilly'
'Brian L. Scott'
'Guang Wu'

_publ_section_title
;
 Bonding Trends Traversing the Tetravalent Actinide Series: Synthesis,
 Structural, and Computational Analysis of AnIV(Aracnac)4 Complexes (An =
 Th, U, Np, Pu; Aracnac = ArNC(Ph)CHC(Ph)O; Ar = 3,5-tBu2C6H3)
;
_journal_name_full 'Inorganic Chemistry'
_journal_page_first 8557
_journal_page_last 8566
_journal_paper_doi 10.1021/ic301109f
_journal_volume 51
_journal_year 2012
_chemical_formula_sum 'C132 H160 N4 O8 Pu'
_chemical_formula_weight 2169.74
_chemical_name_systematic
; 
 ? 
;
_space_group_IT_number 15
_symmetry_cell_setting monoclinic
_symmetry_space_group_name_Hall '-C 2yc'
_symmetry_space_group_name_H-M 'C 1 2/c 1'
_atom_sites_solution_hydrogens geom
_atom_sites_solution_primary direct
_atom_sites_solution_secondary difmap
_audit_creation_method SHELXL-97
_cell_angle_alpha 90.00
_cell_angle_beta 104.845(2)
_cell_angle_gamma 90.00
_cell_formula_units_Z 4
_cell_length_a 15.581(3)
_cell_length_b 31.216(7)
_cell_length_c 23.872(5)
_cell_measurement_temperature 141(2)
_cell_volume 11223(4)
_computing_cell_refinement 'SAINT 4.05 (Bruker, 1996)'
_computing_data_collection 'SMART 4.210 (Bruker, 1996)'
_computing_data_reduction 'SAINT 4.05 (Bruker, 1996)'
_computing_molecular_graphics 'SHELXTL 6.10 (Bruker, 2001)'
_computing_publication_material 'SHELXTL 6.10 (Bruker, 2001)'
_computing_structure_refinement 'SHELXL-97 (Sheldrick, 1997)'
_computing_structure_solution 'SHELXS-97 (Sheldrick, 1997)'
_diffrn_ambient_temperature 141(2)
_diffrn_measured_fraction_theta_full 0.931
_diffrn_measured_fraction_theta_max 0.815
_diffrn_measurement_device_type 'Bruker SMART 1k CCD'
_diffrn_measurement_method '\f scans'
_diffrn_radiation_monochromator graphite
_diffrn_radiation_source 'fine-focus sealed tube'
_diffrn_radiation_type MoK\a
_diffrn_radiation_wavelength 0.71073
_diffrn_reflns_av_R_equivalents 0.1875
_diffrn_reflns_av_sigmaI/netI 0.1332
_diffrn_reflns_limit_h_max 19
_diffrn_reflns_limit_h_min -8
_diffrn_reflns_limit_k_max 41
_diffrn_reflns_limit_k_min -26
_diffrn_reflns_limit_l_max 28
_diffrn_reflns_limit_l_min -31
_diffrn_reflns_number 66741
_diffrn_reflns_theta_full 25.00
_diffrn_reflns_theta_max 28.87
_diffrn_reflns_theta_min 1.77
_diffrn_standards_decay_% 0
_diffrn_standards_interval_count 0
_diffrn_standards_interval_time 0
_diffrn_standards_number 0
_exptl_absorpt_coefficient_mu 0.647
_exptl_absorpt_correction_T_max 0.9746
_exptl_absorpt_correction_T_min 0.8004
_exptl_absorpt_correction_type multi-scan
_exptl_absorpt_process_details 'SADABS 2.03 (Sheldrick, 2001)'
_exptl_crystal_colour orange
_exptl_crystal_density_diffrn 1.286
_exptl_crystal_description needle
_exptl_crystal_F_000 4552
_exptl_crystal_size_max 0.36
_exptl_crystal_size_mid 0.06
_exptl_crystal_size_min 0.04
_platon_squeeze_details
;
;
_refine_diff_density_max 3.398
_refine_diff_density_min -6.407
_refine_diff_density_rms 0.263
_refine_ls_extinction_coef 0.0296(12)
_refine_ls_extinction_expression Fc^*^=kFc[1+0.001xFc^2^\l^3^/sin(2\q)]^-1/4^
_refine_ls_extinction_method SHELXL
_refine_ls_goodness_of_fit_ref 1.569
_refine_ls_hydrogen_treatment constr
_refine_ls_matrix_type full
_refine_ls_number_parameters 577
_refine_ls_number_reflns 12028
_refine_ls_number_restraints 0
_refine_ls_restrained_S_all 1.569
_refine_ls_R_factor_all 0.1496
_refine_ls_R_factor_gt 0.1195
_refine_ls_shift/su_max 0.001
_refine_ls_shift/su_mean 0.000
_refine_ls_structure_factor_coef Fsqd
_refine_ls_weighting_details 'calc w=1/[\s^2^(Fo^2^)+(0.0890P)^2^+0.0000P] where P=(Fo^2^+2Fc^2^)/3'
_refine_ls_weighting_scheme calc
_refine_ls_wR_factor_gt 0.2613
_refine_ls_wR_factor_ref 0.2737
_reflns_number_gt 7916
_reflns_number_total 12028
_reflns_threshold_expression >2sigma(I)
_cod_data_source_file ic301109f_si_002_3.cif
_cod_data_source_block xpl100as
_cod_original_sg_symbol_H-M 'C 2/c'
_cod_database_code 4329944

loop_
_symmetry_equiv_pos_as_xyz
'x, y, z'
'-x, y, -z+1/2'
'x+1/2, y+1/2, z'
'-x+1/2, y+1/2, -z+1/2'
'-x, -y, -z'
'x, -y, z-1/2'
'-x+1/2, -y+1/2, -z'
'x+1/2, -y+1/2, z-1/2'

loop_
_atom_site_label
_atom_site_type_symbol
_atom_site_fract_x
_atom_site_fract_y
_atom_site_fract_z
_atom_site_U_iso_or_equiv
_atom_site_adp_type
_atom_site_occupancy
_atom_site_symmetry_multiplicity
_atom_site_calc_flag
_atom_site_refinement_flags
Pu1 Pu 0.5000 0.323037(19) 0.7500 0.0357(3) Uani 1 2 d S
N1 N 0.3904(6) 0.2591(3) 0.7391(4) 0.038(2) Uani 1 1 d .
N2 N 0.5145(6) 0.3857(3) 0.6841(3) 0.037(2) Uani 1 1 d .
O1 O 0.4784(5) 0.2974(2) 0.6617(3) 0.0402(18) Uani 1 1 d .
O2 O 0.6350(6) 0.3479(3) 0.7746(3) 0.052(2) Uani 1 1 d .
C1 C 0.4283(7) 0.2706(4) 0.6239(4) 0.037(2) Uani 1 1 d .
C2 C 0.3716(8) 0.2424(4) 0.6374(5) 0.043(3) Uani 1 1 d .
H2 H 0.3388 0.2257 0.6072 0.052 Uiso 1 1 calc R
C3 C 0.3561(9) 0.2355(4) 0.6935(5) 0.048(3) Uani 1 1 d .
C4 C 0.4423(8) 0.2727(4) 0.5648(4) 0.041(3) Uani 1 1 d .
C5 C 0.5199(8) 0.2906(4) 0.5558(5) 0.048(3) Uani 1 1 d .
H5 H 0.5637 0.3008 0.5871 0.057 Uiso 1 1 calc R
C6 C 0.5317(9) 0.2934(4) 0.5012(5) 0.050(3) Uani 1 1 d .
H6 H 0.5843 0.3050 0.4963 0.060 Uiso 1 1 calc R
C7 C 0.4682(9) 0.2795(5) 0.4530(5) 0.057(3) Uani 1 1 d .
H7 H 0.4774 0.2818 0.4161 0.068 Uiso 1 1 calc R
C8 C 0.3907(10) 0.2621(4) 0.4609(5) 0.055(3) Uani 1 1 d .
H8 H 0.3467 0.2529 0.4290 0.066 Uiso 1 1 calc R
C9 C 0.3781(8) 0.2583(4) 0.5159(5) 0.043(3) Uani 1 1 d .
H9 H 0.3260 0.2460 0.5205 0.051 Uiso 1 1 calc R
C10 C 0.2900(10) 0.2008(5) 0.6951(5) 0.058(4) Uani 1 1 d .
C11 C 0.3166(11) 0.1580(5) 0.6958(6) 0.063(4) Uani 1 1 d .
H11 H 0.3739 0.1512 0.6941 0.075 Uiso 1 1 calc R
C12 C 0.2581(14) 0.1265(5) 0.6992(6) 0.083(6) Uani 1 1 d .
H12 H 0.2766 0.0982 0.6998 0.099 Uiso 1 1 calc R
C13 C 0.1737(15) 0.1349(7) 0.7016(6) 0.094(7) Uani 1 1 d .
H13 H 0.1359 0.1125 0.7049 0.113 Uiso 1 1 calc R
C14 C 0.1433(12) 0.1775(6) 0.6991(6) 0.074(5) Uani 1 1 d .
H14 H 0.0849 0.1834 0.6995 0.088 Uiso 1 1 calc R
C15 C 0.2014(10) 0.2105(5) 0.6959(5) 0.063(4) Uani 1 1 d .
H15 H 0.1824 0.2388 0.6944 0.076 Uiso 1 1 calc R
C16 C 0.3643(8) 0.2469(4) 0.7918(5) 0.041(3) Uani 1 1 d .
C17 C 0.4035(8) 0.2117(4) 0.8236(5) 0.045(3) Uani 1 1 d .
H17 H 0.4496 0.1974 0.8133 0.054 Uiso 1 1 calc R
C18 C 0.3740(8) 0.1975(4) 0.8710(5) 0.041(3) Uani 1 1 d .
C19 C 0.3057(8) 0.2206(4) 0.8829(5) 0.048(3) Uani 1 1 d .
H19 H 0.2846 0.2118 0.9141 0.058 Uiso 1 1 calc R
C20 C 0.2653(9) 0.2564(4) 0.8518(6) 0.056(3) Uani 1 1 d .
C21 C 0.2978(8) 0.2695(4) 0.8051(5) 0.043(3) Uani 1 1 d .
H21 H 0.2741 0.2935 0.7835 0.052 Uiso 1 1 calc R
C22 C 0.4101(9) 0.1576(4) 0.9033(5) 0.048(3) Uani 1 1 d .
C23 C 0.4418(12) 0.1687(5) 0.9680(6) 0.076(5) Uani 1 1 d .
H23A H 0.3927 0.1793 0.9814 0.115 Uiso 1 1 calc R
H23B H 0.4872 0.1902 0.9736 0.115 Uiso 1 1 calc R
H23C H 0.4653 0.1435 0.9895 0.115 Uiso 1 1 calc R
C24 C 0.3361(12) 0.1251(5) 0.8951(7) 0.081(5) Uani 1 1 d .
H24A H 0.2941 0.1341 0.9160 0.122 Uiso 1 1 calc R
H24B H 0.3603 0.0978 0.9096 0.122 Uiso 1 1 calc R
H24C H 0.3068 0.1226 0.8547 0.122 Uiso 1 1 calc R
C25 C 0.4885(12) 0.1385(5) 0.8847(8) 0.081(5) Uani 1 1 d .
H25A H 0.4697 0.1300 0.8447 0.122 Uiso 1 1 calc R
H25B H 0.5104 0.1139 0.9082 0.122 Uiso 1 1 calc R
H25C H 0.5348 0.1595 0.8894 0.122 Uiso 1 1 calc R
C26 C 0.1876(9) 0.2808(5) 0.8650(6) 0.054(3) Uani 1 1 d .
C27 C 0.1106(10) 0.2811(6) 0.8118(6) 0.075(5) Uani 1 1 d .
H27A H 0.1041 0.2531 0.7944 0.113 Uiso 1 1 calc R
H27B H 0.1215 0.3016 0.7845 0.113 Uiso 1 1 calc R
H27C H 0.0572 0.2886 0.8225 0.113 Uiso 1 1 calc R
C28 C 0.2171(11) 0.3260(5) 0.8839(7) 0.070(4) Uani 1 1 d .
H28A H 0.1675 0.3420 0.8897 0.105 Uiso 1 1 calc R
H28B H 0.2396 0.3396 0.8545 0.105 Uiso 1 1 calc R
H28C H 0.2630 0.3250 0.9195 0.105 Uiso 1 1 calc R
C29 C 0.1548(11) 0.2603(6) 0.9136(7) 0.081(5) Uani 1 1 d .
H29A H 0.1336 0.2319 0.9024 0.121 Uiso 1 1 calc R
H29B H 0.1074 0.2771 0.9211 0.121 Uiso 1 1 calc R
H29C H 0.2027 0.2588 0.9481 0.121 Uiso 1 1 calc R
C30 C 0.6949(8) 0.3701(3) 0.7579(5) 0.041(3) Uani 1 1 d .
C31 C 0.6762(9) 0.3935(4) 0.7082(5) 0.054(3) Uani 1 1 d .
H31 H 0.7232 0.4044 0.6952 0.065 Uiso 1 1 calc R
C32 C 0.5862(9) 0.4023(3) 0.6743(5) 0.044(3) Uani 1 1 d .
C33 C 0.7874(8) 0.3674(4) 0.7957(5) 0.042(3) Uani 1 1 d .
C34 C 0.8590(10) 0.3887(5) 0.7834(6) 0.071(4) Uani 1 1 d .
H34 H 0.8499 0.4053 0.7500 0.085 Uiso 1 1 calc R
C35 C 0.9429(10) 0.3857(6) 0.8197(7) 0.080(5) Uani 1 1 d .
H35 H 0.9896 0.4004 0.8107 0.095 Uiso 1 1 calc R
C36 C 0.9585(9) 0.3614(5) 0.8690(6) 0.062(4) Uani 1 1 d .
H36 H 1.0150 0.3597 0.8940 0.074 Uiso 1 1 calc R
C37 C 0.8895(9) 0.3400(5) 0.8805(6) 0.059(4) Uani 1 1 d .
H37 H 0.8997 0.3228 0.9134 0.071 Uiso 1 1 calc R
C38 C 0.8040(9) 0.3428(5) 0.8447(5) 0.058(3) Uani 1 1 d .
H38 H 0.7579 0.3280 0.8542 0.069 Uiso 1 1 calc R
C39 C 0.5886(9) 0.4318(4) 0.6245(5) 0.050(3) Uani 1 1 d .
C40 C 0.5830(10) 0.4755(4) 0.6278(6) 0.063(4) Uani 1 1 d .
H40 H 0.5762 0.4873 0.6622 0.075 Uiso 1 1 calc R
C41 C 0.5869(10) 0.5029(5) 0.5836(6) 0.070(4) Uani 1 1 d .
H41 H 0.5811 0.5323 0.5871 0.084 Uiso 1 1 calc R
C42 C 0.6000(10) 0.4847(6) 0.5332(7) 0.077(5) Uani 1 1 d .
H42 H 0.6078 0.5025 0.5036 0.093 Uiso 1 1 calc R
C43 C 0.6016(10) 0.4408(5) 0.5263(6) 0.071(4) Uani 1 1 d .
H43 H 0.6046 0.4291 0.4911 0.085 Uiso 1 1 calc R
C44 C 0.5987(10) 0.4145(4) 0.5726(6) 0.064(4) Uani 1 1 d .
H44 H 0.6036 0.3850 0.5690 0.077 Uiso 1 1 calc R
C45 C 0.4352(8) 0.4034(4) 0.6476(5) 0.043(3) Uani 1 1 d .
C46 C 0.3978(8) 0.4391(4) 0.6682(5) 0.049(3) Uani 1 1 d .
H46 H 0.4216 0.4484 0.7060 0.059 Uiso 1 1 calc R
C47 C 0.3263(8) 0.4606(4) 0.6334(5) 0.047(3) Uani 1 1 d .
C48 C 0.2895(8) 0.4443(4) 0.5795(5) 0.045(3) Uani 1 1 d .
H48 H 0.2407 0.4584 0.5562 0.054 Uiso 1 1 calc R
C49 C 0.3196(9) 0.4093(4) 0.5582(5) 0.048(3) Uani 1 1 d .
C50 C 0.3962(8) 0.3884(4) 0.5944(5) 0.045(3) Uani 1 1 d .
H50 H 0.4191 0.3642 0.5808 0.054 Uiso 1 1 calc R
C51 C 0.2919(10) 0.5025(5) 0.6538(6) 0.061(4) Uani 1 1 d .
C52 C 0.3287(12) 0.5111(5) 0.7169(6) 0.080(5) Uani 1 1 d .
H52A H 0.3184 0.4867 0.7388 0.120 Uiso 1 1 calc R
H52B H 0.2999 0.5357 0.7279 0.120 Uiso 1 1 calc R
H52C H 0.3913 0.5163 0.7247 0.120 Uiso 1 1 calc R
C53 C 0.3187(11) 0.5397(5) 0.6182(7) 0.072(4) Uani 1 1 d .
H53A H 0.3049 0.5667 0.6331 0.108 Uiso 1 1 calc R
H53B H 0.2865 0.5371 0.5782 0.108 Uiso 1 1 calc R
H53C H 0.3813 0.5382 0.6212 0.108 Uiso 1 1 calc R
C54 C 0.1872(10) 0.5007(6) 0.6412(7) 0.079(5) Uani 1 1 d .
H54A H 0.1702 0.4756 0.6589 0.119 Uiso 1 1 calc R
H54B H 0.1617 0.4996 0.6001 0.119 Uiso 1 1 calc R
H54C H 0.1663 0.5258 0.6568 0.119 Uiso 1 1 calc R
C55 C 0.2804(9) 0.3912(4) 0.4975(5) 0.054(3) Uani 1 1 d .
C56 C 0.2166(10) 0.4226(4) 0.4597(6) 0.063(4) Uani 1 1 d .
H56A H 0.2018 0.4128 0.4203 0.094 Uiso 1 1 calc R
H56B H 0.2441 0.4503 0.4620 0.094 Uiso 1 1 calc R
H56C H 0.1635 0.4246 0.4730 0.094 Uiso 1 1 calc R
C57 C 0.2313(10) 0.3491(4) 0.5020(6) 0.064(4) Uani 1 1 d .
H57A H 0.2708 0.3296 0.5273 0.097 Uiso 1 1 calc R
H57B H 0.2113 0.3364 0.4642 0.097 Uiso 1 1 calc R
H57C H 0.1811 0.3548 0.5173 0.097 Uiso 1 1 calc R
C58 C 0.3550(9) 0.3805(4) 0.4673(5) 0.057(3) Uani 1 1 d .
H58A H 0.3903 0.3573 0.4873 0.086 Uiso 1 1 calc R
H58B H 0.3918 0.4053 0.4680 0.086 Uiso 1 1 calc R
H58C H 0.3288 0.3724 0.4278 0.086 Uiso 1 1 calc R

loop_
_atom_site_aniso_label
_atom_site_aniso_U_11
_atom_site_aniso_U_22
_atom_site_aniso_U_33
_atom_site_aniso_U_23
_atom_site_aniso_U_13
_atom_site_aniso_U_12
Pu1 0.0360(4) 0.0375(4) 0.0345(4) 0.000 0.0109(2) 0.000
N1 0.022(5) 0.058(6) 0.030(4) 0.003(4) 0.000(4) -0.001(4)
N2 0.030(5) 0.049(6) 0.030(4) 0.008(4) 0.003(4) 0.001(4)
O1 0.026(4) 0.039(4) 0.057(5) 0.018(3) 0.013(4) 0.007(3)
O2 0.085(7) 0.043(5) 0.032(4) 0.009(3) 0.023(4) 0.010(4)
C1 0.033(7) 0.040(6) 0.031(5) -0.003(4) -0.002(5) 0.000(5)
C2 0.033(7) 0.051(7) 0.048(6) -0.002(5) 0.015(5) 0.003(5)
C3 0.056(8) 0.049(7) 0.033(5) -0.002(5) 0.000(5) -0.013(6)
C4 0.051(7) 0.037(6) 0.036(5) 0.001(4) 0.017(5) 0.005(5)
C5 0.045(8) 0.057(8) 0.046(6) 0.005(5) 0.018(6) 0.004(6)
C6 0.050(8) 0.053(8) 0.051(7) 0.004(6) 0.019(6) -0.001(6)
C7 0.059(9) 0.069(9) 0.043(7) 0.002(6) 0.012(6) 0.016(7)
C8 0.072(10) 0.051(8) 0.044(7) -0.001(5) 0.019(6) 0.014(7)
C9 0.039(7) 0.051(7) 0.036(5) -0.008(5) 0.006(5) 0.003(5)
C10 0.055(10) 0.069(10) 0.038(6) 0.003(6) -0.008(6) -0.022(7)
C11 0.066(10) 0.054(8) 0.068(9) 0.002(7) 0.016(8) -0.005(7)
C12 0.124(17) 0.049(9) 0.066(9) 0.008(7) 0.009(10) -0.043(10)
C13 0.128(17) 0.105(16) 0.050(8) -0.002(8) 0.027(10) -0.076(14)
C14 0.076(11) 0.085(12) 0.063(9) 0.003(8) 0.024(8) -0.034(10)
C15 0.064(10) 0.077(10) 0.047(7) 0.000(6) 0.013(7) -0.016(8)
C16 0.044(7) 0.041(6) 0.042(6) 0.004(5) 0.017(5) -0.005(5)
C17 0.051(8) 0.043(7) 0.042(6) 0.000(5) 0.013(6) -0.005(5)
C18 0.037(7) 0.047(7) 0.037(6) 0.000(5) 0.004(5) -0.005(5)
C19 0.054(8) 0.050(7) 0.043(6) 0.004(5) 0.019(6) -0.009(6)
C20 0.059(9) 0.055(8) 0.065(8) -0.010(6) 0.035(7) -0.013(6)
C21 0.053(8) 0.035(6) 0.047(6) -0.002(5) 0.022(6) 0.009(5)
C22 0.056(9) 0.046(7) 0.037(6) 0.009(5) 0.002(6) -0.004(6)
C23 0.082(12) 0.079(12) 0.055(8) 0.014(7) -0.007(8) -0.009(9)
C24 0.108(14) 0.070(10) 0.062(9) 0.007(7) 0.014(9) -0.028(10)
C25 0.101(14) 0.054(9) 0.101(12) 0.010(8) 0.048(11) 0.012(9)
C26 0.041(8) 0.065(9) 0.060(8) 0.002(6) 0.020(6) 0.004(6)
C27 0.053(10) 0.114(14) 0.056(8) -0.004(8) 0.010(7) -0.009(9)
C28 0.075(11) 0.067(10) 0.080(10) -0.009(8) 0.042(9) -0.008(8)
C29 0.070(11) 0.111(14) 0.076(10) 0.009(9) 0.046(9) 0.003(9)
C30 0.050(7) 0.030(6) 0.043(6) 0.003(4) 0.014(5) -0.007(5)
C31 0.051(8) 0.067(9) 0.048(7) 0.011(6) 0.021(6) -0.003(6)
C32 0.056(8) 0.027(6) 0.044(6) -0.001(4) 0.006(6) -0.003(5)
C33 0.042(7) 0.042(6) 0.045(6) -0.003(5) 0.015(5) -0.002(5)
C34 0.054(10) 0.087(11) 0.067(9) 0.019(8) 0.008(8) -0.017(8)
C35 0.051(10) 0.111(14) 0.077(10) 0.023(9) 0.016(8) -0.025(9)
C36 0.044(9) 0.084(11) 0.056(8) 0.006(7) 0.009(7) 0.011(7)
C37 0.043(9) 0.080(10) 0.052(7) 0.021(7) 0.008(7) -0.004(7)
C38 0.054(9) 0.072(9) 0.048(7) 0.013(6) 0.014(7) -0.010(7)
C39 0.051(8) 0.059(8) 0.040(6) 0.007(5) 0.011(6) -0.002(6)
C40 0.078(10) 0.050(8) 0.056(8) 0.010(6) 0.009(7) -0.014(7)
C41 0.069(10) 0.067(10) 0.065(9) 0.031(8) 0.002(8) 0.000(8)
C42 0.059(10) 0.106(14) 0.064(9) 0.036(9) 0.010(8) -0.020(9)
C43 0.084(11) 0.077(11) 0.059(8) 0.014(7) 0.031(8) -0.007(9)
C44 0.097(12) 0.040(7) 0.061(8) 0.011(6) 0.029(8) -0.003(7)
C45 0.043(7) 0.039(6) 0.045(6) 0.002(5) 0.007(5) 0.002(5)
C46 0.050(8) 0.052(7) 0.042(6) -0.003(5) 0.006(6) 0.004(6)
C47 0.035(7) 0.046(7) 0.056(7) 0.004(5) 0.006(6) 0.010(5)
C48 0.044(7) 0.040(6) 0.051(7) 0.001(5) 0.013(6) 0.005(5)
C49 0.052(8) 0.035(6) 0.058(7) 0.015(5) 0.013(6) 0.005(5)
C50 0.051(8) 0.043(7) 0.044(6) 0.005(5) 0.016(6) 0.004(5)
C51 0.071(10) 0.057(8) 0.052(7) 0.005(6) 0.012(7) 0.026(7)
C52 0.112(14) 0.061(10) 0.064(9) -0.019(7) 0.016(9) 0.019(9)
C53 0.081(11) 0.059(9) 0.081(10) 0.001(7) 0.028(9) 0.021(8)
C54 0.075(12) 0.077(11) 0.096(12) 0.004(9) 0.040(9) 0.021(9)
C55 0.057(9) 0.053(8) 0.052(7) -0.007(6) 0.013(6) 0.000(6)
C56 0.061(10) 0.059(9) 0.055(8) -0.001(6) -0.008(7) 0.004(7)
C57 0.075(11) 0.044(8) 0.073(9) -0.003(6) 0.016(8) -0.010(7)
C58 0.066(9) 0.051(8) 0.052(7) 0.010(6) 0.010(7) -0.005(7)

loop_
_atom_type_symbol
_atom_type_description
_atom_type_scat_dispersion_real
_atom_type_scat_dispersion_imag
_atom_type_scat_source
C C 0.0033 0.0016 'International Tables Vol C Tables 4.2.6.8 and 6.1.1.4'
H H 0.0000 0.0000 'International Tables Vol C Tables 4.2.6.8 and 6.1.1.4'
O O 0.0106 0.0060 'International Tables Vol C Tables 4.2.6.8 and 6.1.1.4'
Pu Pu -9.4100 4.3056 'International Tables Vol C Tables 4.2.6.8 and 6.1.1.4'
N N 0.0061 0.0033 'International Tables Vol C Tables 4.2.6.8 and 6.1.1.4'

loop_
_geom_angle_atom_site_label_1
_geom_angle_atom_site_label_2
_geom_angle_atom_site_label_3
_geom_angle
_geom_angle_site_symmetry_1
_geom_angle_site_symmetry_3
O2 Pu1 O2 138.2(4) . 2_656
O2 Pu1 O1 106.8(3) . .
O2 Pu1 O1 88.4(3) 2_656 .
O2 Pu1 O1 88.3(3) . 2_656
O2 Pu1 O1 106.8(3) 2_656 2_656
O1 Pu1 O1 137.3(4) . 2_656
O2 Pu1 N2 78.0(3) . 2_656
O2 Pu1 N2 70.2(3) 2_656 2_656
O1 Pu1 N2 148.5(3) . 2_656
O1 Pu1 N2 72.8(3) 2_656 2_656
O2 Pu1 N2 70.2(3) . .
O2 Pu1 N2 78.0(3) 2_656 .
O1 Pu1 N2 72.8(3) . .
O1 Pu1 N2 148.5(3) 2_656 .
N2 Pu1 N2 80.1(4) 2_656 .
O2 Pu1 N1 71.4(3) . 2_656
O2 Pu1 N1 150.0(3) 2_656 2_656
O1 Pu1 N1 75.6(3) . 2_656
O1 Pu1 N1 71.9(3) 2_656 2_656
N2 Pu1 N1 133.3(3) 2_656 2_656
N2 Pu1 N1 119.4(3) . 2_656
O2 Pu1 N1 150.0(3) . .
O2 Pu1 N1 71.4(3) 2_656 .
O1 Pu1 N1 71.9(3) . .
O1 Pu1 N1 75.6(3) 2_656 .
N2 Pu1 N1 119.4(3) 2_656 .
N2 Pu1 N1 133.3(3) . .
N1 Pu1 N1 79.5(4) 2_656 .
C3 N1 C16 115.0(9) . .
C3 N1 Pu1 129.3(7) . .
C16 N1 Pu1 115.7(6) . .
C32 N2 C45 112.7(9) . .
C32 N2 Pu1 128.9(7) . .
C45 N2 Pu1 118.1(7) . .
C1 O1 Pu1 143.1(7) . .
C30 O2 Pu1 145.6(7) . .
O1 C1 C2 123.9(10) . .
O1 C1 C4 114.5(10) . .
C2 C1 C4 121.6(10) . .
C1 C2 C3 127.0(11) . .
N1 C3 C2 124.0(11) . .
N1 C3 C10 121.4(10) . .
C2 C3 C10 114.4(10) . .
C5 C4 C9 117.3(10) . .
C5 C4 C1 120.6(10) . .
C9 C4 C1 122.1(10) . .
C6 C5 C4 120.5(12) . .
C5 C6 C7 122.2(12) . .
C8 C7 C6 118.3(12) . .
C7 C8 C9 120.5(13) . .
C8 C9 C4 121.3(12) . .
C11 C10 C15 119.4(13) . .
C11 C10 C3 119.2(13) . .
C15 C10 C3 121.4(14) . .
C12 C11 C10 119.5(16) . .
C11 C12 C13 122.4(17) . .
C12 C13 C14 120.0(15) . .
C15 C14 C13 119.2(17) . .
C14 C15 C10 119.5(16) . .
C21 C16 C17 122.6(10) . .
C21 C16 N1 117.5(10) . .
C17 C16 N1 119.7(10) . .
C16 C17 C18 120.3(11) . .
C19 C18 C17 115.7(11) . .
C19 C18 C22 122.6(11) . .
C17 C18 C22 121.5(11) . .
C18 C19 C20 125.2(11) . .
C21 C20 C19 116.9(11) . .
C21 C20 C26 119.0(12) . .
C19 C20 C26 124.0(11) . .
C16 C21 C20 119.2(11) . .
C18 C22 C24 108.7(11) . .
C18 C22 C25 113.5(11) . .
C24 C22 C25 109.9(13) . .
C18 C22 C23 108.1(11) . .
C24 C22 C23 108.6(11) . .
C25 C22 C23 107.8(13) . .
C27 C26 C28 111.2(13) . .
C27 C26 C29 107.1(12) . .
C28 C26 C29 107.5(12) . .
C27 C26 C20 109.2(12) . .
C28 C26 C20 109.3(11) . .
C29 C26 C20 112.6(12) . .
O2 C30 C31 122.8(11) . .
O2 C30 C33 116.2(10) . .
C31 C30 C33 121.0(11) . .
C30 C31 C32 123.2(11) . .
N2 C32 C31 125.0(10) . .
N2 C32 C39 125.2(11) . .
C31 C32 C39 109.8(10) . .
C38 C33 C34 117.5(12) . .
C38 C33 C30 119.3(11) . .
C34 C33 C30 123.2(11) . .
C35 C34 C33 121.2(13) . .
C36 C35 C34 120.7(14) . .
C37 C36 C35 118.3(13) . .
C36 C37 C38 122.1(13) . .
C33 C38 C37 120.2(12) . .
C40 C39 C44 117.3(12) . .
C40 C39 C32 123.0(11) . .
C44 C39 C32 119.6(12) . .
C39 C40 C41 124.0(14) . .
C40 C41 C42 117.1(15) . .
C43 C42 C41 121.2(13) . .
C42 C43 C44 119.2(14) . .
C43 C44 C39 120.8(13) . .
C50 C45 C46 118.7(11) . .
C50 C45 N2 123.6(11) . .
C46 C45 N2 117.7(10) . .
C47 C46 C45 121.2(11) . .
C48 C47 C46 117.7(11) . .
C48 C47 C51 121.3(11) . .
C46 C47 C51 121.0(11) . .
C49 C48 C47 124.0(12) . .
C48 C49 C50 117.3(12) . .
C48 C49 C55 124.6(11) . .
C50 C49 C55 118.1(11) . .
C45 C50 C49 121.0(11) . .
C52 C51 C47 113.4(11) . .
C52 C51 C53 109.3(14) . .
C47 C51 C53 107.2(11) . .
C52 C51 C54 108.0(13) . .
C47 C51 C54 109.6(12) . .
C53 C51 C54 109.3(12) . .
C56 C55 C49 111.5(10) . .
C56 C55 C57 109.4(12) . .
C49 C55 C57 109.6(11) . .
C56 C55 C58 108.4(11) . .
C49 C55 C58 110.8(11) . .
C57 C55 C58 107.1(11) . .

loop_
_geom_bond_atom_site_label_1
_geom_bond_atom_site_label_2
_geom_bond_distance
_geom_bond_site_symmetry_2
Pu1 O2 2.177(10) .
Pu1 O2 2.177(10) 2_656
Pu1 O1 2.197(8) .
Pu1 O1 2.197(8) 2_656
Pu1 N2 2.557(9) 2_656
Pu1 N2 2.557(9) .
Pu1 N1 2.597(9) 2_656
Pu1 N1 2.597(9) .
N1 C3 1.311(13) .
N1 C16 1.466(13) .
N2 C32 1.305(14) .
N2 C45 1.427(14) .
O1 C1 1.329(12) .
O2 C30 1.304(13) .
C1 C2 1.342(15) .
C1 C4 1.483(14) .
C2 C3 1.436(15) .
C3 C10 1.502(18) .
C4 C5 1.399(16) .
C4 C9 1.404(15) .
C5 C6 1.364(15) .
C6 C7 1.382(18) .
C7 C8 1.380(19) .
C8 C9 1.381(15) .
C10 C11 1.40(2) .
C10 C15 1.42(2) .
C11 C12 1.36(2) .
C12 C13 1.36(3) .
C13 C14 1.41(3) .
C14 C15 1.39(2) .
C16 C21 1.358(15) .
C16 C17 1.386(16) .
C17 C18 1.399(15) .
C18 C19 1.375(17) .
C18 C22 1.496(17) .
C19 C20 1.398(18) .
C20 C21 1.397(15) .
C20 C26 1.531(17) .
C22 C24 1.510(19) .
C22 C25 1.53(2) .
C22 C23 1.536(18) .
C26 C27 1.508(19) .
C26 C28 1.516(19) .
C26 C29 1.525(18) .
C30 C31 1.360(15) .
C30 C33 1.494(17) .
C31 C32 1.454(18) .
C32 C39 1.514(16) .
C33 C38 1.368(16) .
C33 C34 1.394(17) .
C34 C35 1.37(2) .
C35 C36 1.369(19) .
C36 C37 1.352(18) .
C37 C38 1.389(19) .
C39 C40 1.369(19) .
C39 C44 1.397(18) .
C40 C41 1.373(18) .
C41 C42 1.39(2) .
C42 C43 1.38(2) .
C43 C44 1.385(17) .
C45 C50 1.344(16) .
C45 C46 1.404(16) .
C46 C47 1.382(16) .
C47 C48 1.365(16) .
C47 C51 1.539(17) .
C48 C49 1.340(16) .
C49 C50 1.438(16) .
C49 C55 1.528(17) .
C51 C52 1.492(18) .
C51 C53 1.56(2) .
C51 C54 1.58(2) .
C55 C56 1.519(17) .
C55 C57 1.539(18) .
C55 C58 1.553(18) .

loop_
_platon_squeeze_void_nr
_platon_squeeze_void_average_x
_platon_squeeze_void_average_y
_platon_squeeze_void_average_z
_platon_squeeze_void_volume
_platon_squeeze_void_count_electrons
_platon_squeeze_void_content
1 -0.087 0.000 0.711 1228 352 '8 thf'
2 -0.004 0.500 0.246 1228 352 '8 thf'
